data_4324167
loop_
_publ_author_name
'Stephen J. Geier'
'Thomas M. Gilbert'
'Douglas W. Stephan'

_publ_section_title
;
 Synthesis and Reactivity of the Phosphinoboranes R2PB(C6F5)2
;
_journal_name_full 'Inorganic Chemistry'
_journal_page_first 336
_journal_page_last 344
_journal_paper_doi 10.1021/ic102003x
_journal_volume 50
_journal_year 2011
_chemical_formula_sum 'C16 H36 B2 Cl4 P2'
_chemical_formula_weight 453.81
_chemical_name_systematic
; 
 ? 
;
_space_group_IT_number 14
_symmetry_cell_setting monoclinic
_symmetry_space_group_name_Hall '-P 2yn'
_symmetry_space_group_name_H-M 'P 1 21/n 1'
_atom_sites_solution_hydrogens geom
_atom_sites_solution_primary direct
_atom_sites_solution_secondary difmap
_audit_creation_method SHELXL-97
_cell_angle_alpha 90.00
_cell_angle_beta 92.9910(10)
_cell_angle_gamma 90.00
_cell_formula_units_Z 2
_cell_length_a 8.8289(3)
_cell_length_b 14.3784(5)
_cell_length_c 9.0538(3)
_cell_measurement_reflns_used 6728
_cell_measurement_temperature 150(2)
_cell_measurement_theta_max 27.47
_cell_measurement_theta_min 2.31
_cell_volume 1147.77(7)
_computing_cell_refinement 'Bruker SAINT'
_computing_data_collection 'Bruker APEX2'
_computing_data_reduction 'Bruker SAINT'
_computing_molecular_graphics 'Bruker SHELXTL'
_computing_publication_material 'Bruker SHELXTL'
_computing_structure_refinement 'SHELXL-97 (Sheldrick, 2008)'
_computing_structure_solution 'SHELXS-97 (Sheldrick, 2008)'
_diffrn_ambient_temperature 150(2)
_diffrn_measured_fraction_theta_full 1.000
_diffrn_measured_fraction_theta_max 1.000
_diffrn_measurement_device_type 'Bruker APEX-II CCD'
_diffrn_measurement_method '\f and \w scans'
_diffrn_radiation_monochromator graphite
_diffrn_radiation_source 'fine-focus sealed tube'
_diffrn_radiation_type MoK\a
_diffrn_radiation_wavelength 0.71073
_diffrn_reflns_av_R_equivalents 0.0244
_diffrn_reflns_av_sigmaI/netI 0.0181
_diffrn_reflns_limit_h_max 11
_diffrn_reflns_limit_h_min -11
_diffrn_reflns_limit_k_max 18
_diffrn_reflns_limit_k_min -16
_diffrn_reflns_limit_l_max 10
_diffrn_reflns_limit_l_min -11
_diffrn_reflns_number 10110
_diffrn_reflns_theta_full 27.48
_diffrn_reflns_theta_max 27.48
_diffrn_reflns_theta_min 2.66
_exptl_absorpt_coefficient_mu 0.654
_exptl_absorpt_correction_T_max 0.7456
_exptl_absorpt_correction_T_min 0.6842
_exptl_absorpt_correction_type multi-scan
_exptl_crystal_colour colourless
_exptl_crystal_density_diffrn 1.313
_exptl_crystal_density_method 'not measured'
_exptl_crystal_description block
_exptl_crystal_F_000 480
_exptl_crystal_size_max 0.36
_exptl_crystal_size_mid 0.33
_exptl_crystal_size_min 0.24
_refine_diff_density_max 0.440
_refine_diff_density_min -0.277
_refine_diff_density_rms 0.045
_refine_ls_extinction_method none
_refine_ls_goodness_of_fit_ref 1.050
_refine_ls_hydrogen_treatment constr
_refine_ls_matrix_type full
_refine_ls_number_parameters 115
_refine_ls_number_reflns 2633
_refine_ls_number_restraints 0
_refine_ls_restrained_S_all 1.050
_refine_ls_R_factor_all 0.0305
_refine_ls_R_factor_gt 0.0277
_refine_ls_shift/su_max 0.001
_refine_ls_shift/su_mean 0.000
_refine_ls_structure_factor_coef Fsqd
_refine_ls_weighting_details 'calc w=1/[\s^2^(Fo^2^)+(0.0372P)^2^+0.4586P] where P=(Fo^2^+2Fc^2^)/3'
_refine_ls_weighting_scheme calc
_refine_ls_wR_factor_gt 0.0749
_refine_ls_wR_factor_ref 0.0770
_reflns_number_gt 2416
_reflns_number_total 2633
_reflns_threshold_expression >2sigma(I)
_cod_data_source_file ic102003x_si_002_9.cif
_cod_data_source_block '[(mu-tBu2P)BCl2]2'
_cod_database_code 4324167

loop_
_symmetry_equiv_pos_as_xyz
'x, y, z'
'-x+1/2, y+1/2, -z+1/2'
'-x, -y, -z'
'x-1/2, -y-1/2, z-1/2'

loop_
_atom_site_label
_atom_site_type_symbol
_atom_site_fract_x
_atom_site_fract_y
_atom_site_fract_z
_atom_site_U_iso_or_equiv
_atom_site_adp_type
_atom_site_occupancy
_atom_site_symmetry_multiplicity
_atom_site_calc_flag
_atom_site_refinement_flags
_atom_site_disorder_assembly
_atom_site_disorder_group
P1 P 0.09971(4) 0.06929(2) 0.93668(4) 0.02448(10) Uani 1 1 d . . .
B1 B 0.12929(16) -0.04246(11) 1.07677(16) 0.0263(3) Uani 1 1 d . . .
Cl1 Cl 0.24675(4) -0.13642(3) 1.00410(4) 0.03960(11) Uani 1 1 d . . .
Cl2 Cl 0.21474(4) -0.01777(3) 1.26246(4) 0.04454(12) Uani 1 1 d . . .
C1 C 0.20169(17) 0.05442(11) 0.75683(16) 0.0359(3) Uani 1 1 d . . .
C2 C 0.3745(2) 0.04593(17) 0.7892(2) 0.0609(5) Uani 1 1 d . . .
H2A H 0.4234 0.0301 0.6978 0.091 Uiso 1 1 calc R . .
H2B H 0.3952 -0.0030 0.8629 0.091 Uiso 1 1 calc R . .
H2C H 0.4146 0.1053 0.8274 0.091 Uiso 1 1 calc R . .
C3 C 0.1676(3) 0.13547(15) 0.6512(2) 0.0646(6) Uani 1 1 d . . .
H3A H 0.2090 0.1219 0.5552 0.097 Uiso 1 1 calc R . .
H3B H 0.2143 0.1923 0.6923 0.097 Uiso 1 1 calc R . .
H3C H 0.0576 0.1442 0.6384 0.097 Uiso 1 1 calc R . .
C4 C 0.1496(2) -0.03458(13) 0.67602(17) 0.0439(4) Uani 1 1 d . . .
H4A H 0.2037 -0.0409 0.5847 0.066 Uiso 1 1 calc R . .
H4B H 0.0403 -0.0312 0.6518 0.066 Uiso 1 1 calc R . .
H4C H 0.1716 -0.0885 0.7399 0.066 Uiso 1 1 calc R . .
C5 C 0.1476(2) 0.18883(11) 1.0189(2) 0.0449(4) Uani 1 1 d . . .
C6 C 0.3190(3) 0.2043(2) 1.0326(3) 0.0845(8) Uani 1 1 d . . .
H6A H 0.3409 0.2625 1.0860 0.127 Uiso 1 1 calc R . .
H6B H 0.3586 0.2081 0.9337 0.127 Uiso 1 1 calc R . .
H6C H 0.3674 0.1524 1.0868 0.127 Uiso 1 1 calc R . .
C7 C 0.0714(3) 0.26687(13) 0.9223(3) 0.0696(6) Uani 1 1 d . . .
H7A H 0.0811 0.3264 0.9748 0.104 Uiso 1 1 calc R . .
H7B H -0.0362 0.2523 0.9029 0.104 Uiso 1 1 calc R . .
H7C H 0.1213 0.2712 0.8284 0.104 Uiso 1 1 calc R . .
C8 C 0.0875(2) 0.19907(13) 1.1740(2) 0.0513(4) Uani 1 1 d . . .
H8A H 0.1131 0.2610 1.2130 0.077 Uiso 1 1 calc R . .
H8B H 0.1341 0.1516 1.2395 0.077 Uiso 1 1 calc R . .
H8C H -0.0228 0.1911 1.1686 0.077 Uiso 1 1 calc R . .

loop_
_atom_site_aniso_label
_atom_site_aniso_U_11
_atom_site_aniso_U_22
_atom_site_aniso_U_33
_atom_site_aniso_U_23
_atom_site_aniso_U_13
_atom_site_aniso_U_12
P1 0.02328(17) 0.02499(17) 0.02511(17) 0.00062(12) 0.00082(12) -0.00224(12)
B1 0.0242(6) 0.0300(7) 0.0243(7) 0.0000(5) -0.0009(5) 0.0016(5)
Cl1 0.0389(2) 0.0368(2) 0.0433(2) 0.00004(14) 0.00356(15) 0.01274(14)
Cl2 0.0392(2) 0.0650(3) 0.02819(19) -0.00366(16) -0.01003(14) 0.00530(17)
C1 0.0329(7) 0.0451(8) 0.0303(7) 0.0079(6) 0.0087(6) 0.0017(6)
C2 0.0320(9) 0.0863(15) 0.0658(12) -0.0018(11) 0.0154(8) -0.0029(9)
C3 0.0922(16) 0.0597(12) 0.0433(10) 0.0216(9) 0.0179(10) 0.0108(11)
C4 0.0487(9) 0.0547(10) 0.0290(7) -0.0053(7) 0.0090(6) 0.0072(8)
C5 0.0465(9) 0.0329(8) 0.0554(10) -0.0092(7) 0.0046(7) -0.0147(7)
C6 0.0520(12) 0.0865(17) 0.115(2) -0.0399(16) 0.0080(13) -0.0352(12)
C7 0.1014(18) 0.0301(9) 0.0785(15) 0.0056(9) 0.0169(13) -0.0073(10)
C8 0.0635(11) 0.0396(9) 0.0502(10) -0.0183(8) -0.0016(8) -0.0058(8)

loop_
_atom_type_symbol
_atom_type_description
_atom_type_scat_dispersion_real
_atom_type_scat_dispersion_imag
_atom_type_scat_source
C C 0.0033 0.0016 'International Tables Vol C Tables 4.2.6.8 and 6.1.1.4'
H H 0.0000 0.0000 'International Tables Vol C Tables 4.2.6.8 and 6.1.1.4'
B B 0.0013 0.0007 'International Tables Vol C Tables 4.2.6.8 and 6.1.1.4'
P P 0.1023 0.0942 'International Tables Vol C Tables 4.2.6.8 and 6.1.1.4'
Cl Cl 0.1484 0.1585 'International Tables Vol C Tables 4.2.6.8 and 6.1.1.4'

loop_
_geom_angle_atom_site_label_1
_geom_angle_atom_site_label_2
_geom_angle_atom_site_label_3
_geom_angle
_geom_angle_site_symmetry_1
_geom_angle_site_symmetry_3
_geom_angle_publ_flag
C5 P1 C1 109.12(7) . . ?
C5 P1 B1 116.38(7) . . ?
C1 P1 B1 112.81(6) . . ?
C5 P1 B1 112.87(7) . 3_557 ?
C1 P1 B1 115.70(6) . 3_557 ?
B1 P1 B1 89.01(6) . 3_557 ?
Cl2 B1 Cl1 104.81(7) . . ?
Cl2 B1 P1 116.47(8) . . ?
Cl1 B1 P1 114.08(7) . . ?
Cl2 B1 P1 116.44(7) . 3_557 ?
Cl1 B1 P1 114.26(8) . 3_557 ?
P1 B1 P1 90.99(6) . 3_557 ?
C3 C1 C4 107.08(14) . . ?
C3 C1 C2 109.87(16) . . ?
C4 C1 C2 107.07(14) . . ?
C3 C1 P1 111.18(12) . . ?
C4 C1 P1 110.90(10) . . ?
C2 C1 P1 110.59(12) . . ?
C1 C2 H2A 109.5 . . ?
C1 C2 H2B 109.5 . . ?
H2A C2 H2B 109.5 . . ?
C1 C2 H2C 109.5 . . ?
H2A C2 H2C 109.5 . . ?
H2B C2 H2C 109.5 . . ?
C1 C3 H3A 109.5 . . ?
C1 C3 H3B 109.5 . . ?
H3A C3 H3B 109.5 . . ?
C1 C3 H3C 109.5 . . ?
H3A C3 H3C 109.5 . . ?
H3B C3 H3C 109.5 . . ?
C1 C4 H4A 109.5 . . ?
C1 C4 H4B 109.5 . . ?
H4A C4 H4B 109.5 . . ?
C1 C4 H4C 109.5 . . ?
H4A C4 H4C 109.5 . . ?
H4B C4 H4C 109.5 . . ?
C6 C5 C8 107.44(17) . . ?
C6 C5 C7 109.75(18) . . ?
C8 C5 C7 106.60(16) . . ?
C6 C5 P1 111.14(14) . . ?
C8 C5 P1 111.28(11) . . ?
C7 C5 P1 110.49(13) . . ?
C5 C6 H6A 109.5 . . ?
C5 C6 H6B 109.5 . . ?
H6A C6 H6B 109.5 . . ?
C5 C6 H6C 109.5 . . ?
H6A C6 H6C 109.5 . . ?
H6B C6 H6C 109.5 . . ?
C5 C7 H7A 109.5 . . ?
C5 C7 H7B 109.5 . . ?
H7A C7 H7B 109.5 . . ?
C5 C7 H7C 109.5 . . ?
H7A C7 H7C 109.5 . . ?
H7B C7 H7C 109.5 . . ?
C5 C8 H8A 109.5 . . ?
C5 C8 H8B 109.5 . . ?
H8A C8 H8B 109.5 . . ?
C5 C8 H8C 109.5 . . ?
H8A C8 H8C 109.5 . . ?
H8B C8 H8C 109.5 . . ?

loop_
_geom_bond_atom_site_label_1
_geom_bond_atom_site_label_2
_geom_bond_distance
_geom_bond_site_symmetry_2
_geom_bond_publ_flag
P1 C5 1.9115(16) . ?
P1 C1 1.9133(14) . ?
P1 B1 2.0552(15) . ?
P1 B1 2.0557(15) 3_557 ?
B1 Cl2 1.8409(15) . ?
B1 Cl1 1.8453(15) . ?
B1 P1 2.0556(15) 3_557 ?
C1 C3 1.527(2) . ?
C1 C4 1.533(2) . ?
C1 C2 1.543(2) . ?
C2 H2A 0.9800 . ?
C2 H2B 0.9800 . ?
C2 H2C 0.9800 . ?
C3 H3A 0.9800 . ?
C3 H3B 0.9800 . ?
C3 H3C 0.9800 . ?
C4 H4A 0.9800 . ?
C4 H4B 0.9800 . ?
C4 H4C 0.9800 . ?
C5 C6 1.528(3) . ?
C5 C8 1.534(3) . ?
C5 C7 1.554(3) . ?
C6 H6A 0.9800 . ?
C6 H6B 0.9800 . ?
C6 H6C 0.9800 . ?
C7 H7A 0.9800 . ?
C7 H7B 0.9800 . ?
C7 H7C 0.9800 . ?
C8 H8A 0.9800 . ?
C8 H8B 0.9800 . ?
C8 H8C 0.9800 . ?
